data_1508961
loop_
_publ_author_name
'Liu, Gang'
'Pu, Shouzhi'
'Wang, Renjie'

_publ_section_title
;
 Photochromism of asymmetrical diarylethenes with a pyrrole unit: effects
 of aromatic stabilization energies of aryl rings.
;
_journal_issue 5
_journal_name_full 'Organic letters'
_journal_page_first 980
_journal_page_last 983
_journal_paper_doi 10.1021/ol400188h
_journal_volume 15
_journal_year 2013
_chemical_formula_sum 'C18 H14 F6 N2 S'
_chemical_formula_weight 404.37
_chemical_name_systematic
; 
 1-(2,5-dimethyl-3-thienyl)-2-(2-cyano-1,5-
dimethyl-4-pyrryl)perfluorocyclopentene 
;
_space_group_IT_number 14
_symmetry_cell_setting monoclinic
_symmetry_space_group_name_Hall '-P 2ybc'
_symmetry_space_group_name_H-M 'P 1 21/c 1'
_atom_sites_solution_hydrogens geom
_atom_sites_solution_primary direct
_atom_sites_solution_secondary difmap
_audit_creation_method SHELXL-97
_cell_angle_alpha 90.00
_cell_angle_beta 93.670(2)
_cell_angle_gamma 90.00
_cell_formula_units_Z 4
_cell_length_a 16.432(2)
_cell_length_b 13.0362(17)
_cell_length_c 8.6933(12)
_cell_measurement_reflns_used 3751
_cell_measurement_temperature 294(2)
_cell_measurement_theta_max 24.89
_cell_measurement_theta_min 2.82
_cell_volume 1858.4(4)
_computing_cell_refinement 'Bruker SMART'
_computing_data_collection 'Bruker SMART'
_computing_data_reduction 'Bruker SAINT'
_computing_molecular_graphics 'Bruker SHELXTL'
_computing_publication_material 'Bruker SHELXTL'
_computing_structure_refinement 'SHELXL-97 (Sheldrick, 1997)'
_computing_structure_solution 'SHELXS-97 (Sheldrick, 1990)'
_diffrn_ambient_temperature 294(2)
_diffrn_measured_fraction_theta_full 0.994
_diffrn_measured_fraction_theta_max 0.994
_diffrn_measurement_device_type 'CCD area detector'
_diffrn_measurement_method 'phi and omega scans'
_diffrn_radiation_monochromator graphite
_diffrn_radiation_source 'fine-focus sealed tube'
_diffrn_radiation_type MoK\a
_diffrn_radiation_wavelength 0.71073
_diffrn_reflns_av_R_equivalents 0.0236
_diffrn_reflns_av_sigmaI/netI 0.0276
_diffrn_reflns_limit_h_max 20
_diffrn_reflns_limit_h_min -10
_diffrn_reflns_limit_k_max 16
_diffrn_reflns_limit_k_min -14
_diffrn_reflns_limit_l_max 10
_diffrn_reflns_limit_l_min -10
_diffrn_reflns_number 10214
_diffrn_reflns_theta_full 26.41
_diffrn_reflns_theta_max 26.41
_diffrn_reflns_theta_min 2.00
_diffrn_standards_decay_% 0
_diffrn_standards_interval_count 0
_diffrn_standards_interval_time 0
_diffrn_standards_number 0
_exptl_absorpt_coefficient_mu 0.236
_exptl_absorpt_correction_T_max 1.000000
_exptl_absorpt_correction_T_min 0.878264
_exptl_absorpt_correction_type multi-scan
_exptl_absorpt_process_details SADABS
_exptl_crystal_density_diffrn 1.445
_exptl_crystal_density_method 'not measured'
_exptl_crystal_F_000 824
_exptl_crystal_size_max 0.24
_exptl_crystal_size_mid 0.12
_exptl_crystal_size_min 0.10
_refine_diff_density_max 0.416
_refine_diff_density_min -0.304
_refine_diff_density_rms 0.038
_refine_ls_extinction_method none
_refine_ls_goodness_of_fit_ref 1.012
_refine_ls_hydrogen_treatment constr
_refine_ls_matrix_type full
_refine_ls_number_parameters 303
_refine_ls_number_reflns 3791
_refine_ls_number_restraints 84
_refine_ls_restrained_S_all 1.183
_refine_ls_R_factor_all 0.0804
_refine_ls_R_factor_gt 0.0478
_refine_ls_shift/su_max 0.001
_refine_ls_shift/su_mean 0.000
_refine_ls_structure_factor_coef Fsqd
_refine_ls_weighting_details 'calc w=1/[\s^2^(Fo^2^)+(0.0597P)^2^+0.8505P] where P=(Fo^2^+2Fc^2^)/3'
_refine_ls_weighting_scheme calc
_refine_ls_wR_factor_gt 0.1192
_refine_ls_wR_factor_ref 0.1441
_reflns_number_gt 2475
_reflns_number_total 3791
_reflns_threshold_expression >2sigma(I)
_cod_data_source_file ol400188h_si_002.cif
_cod_data_source_block 50928b
_cod_depositor_comments
;
The following automatic conversions were performed:

'_symmetry_cell_setting' value 'Monoclinic' changed to 'monoclinic'
according to /home/saulius/struct/CIF-dictionaries/cif_core.dic
dictionary named 'cif_core.dic' version 2.4.2 from
2011-04-26.

'_exptl_absorpt_correction_type' value 'MULTI-SCAN'
changed to 'multi-scan' according to
/home/saulius/struct/CIF-dictionaries/cif_core.dic dictionary named
'cif_core.dic' version 2.4.2 from
2011-04-26.

'_refine_ls_hydrogen_treatment' value 'CONSTR' changed
to 'constr' according to
/home/saulius/struct/CIF-dictionaries/cif_core.dic dictionary named
'cif_core.dic' version 2.4.2 from 2011-04-26.

Automatic conversion script
Id: cif_fix_values 1891 2012-01-12 08:04:46Z andrius 
;
_cod_original_sg_symbol_H-M P2(1)/c
_cod_database_code 1508961

loop_
_symmetry_equiv_pos_as_xyz
'x, y, z'
'-x, y+1/2, -z+1/2'
'-x, -y, -z'
'x, -y-1/2, z-1/2'

loop_
_atom_site_label
_atom_site_type_symbol
_atom_site_fract_x
_atom_site_fract_y
_atom_site_fract_z
_atom_site_U_iso_or_equiv
_atom_site_adp_type
_atom_site_occupancy
_atom_site_symmetry_multiplicity
_atom_site_calc_flag
_atom_site_refinement_flags
_atom_site_disorder_assembly
_atom_site_disorder_group
S1 S 0.94107(5) 0.08156(9) 1.15733(10) 0.0833(3) Uani 1 1 d . A .
F1 F 0.6507(5) -0.1780(5) 0.6985(9) 0.111(2) Uani 0.639(9) 1 d PDU A 1
F2 F 0.6156(3) -0.0271(5) 0.6101(6) 0.0848(15) Uani 0.639(9) 1 d PDU A 1
F3 F 0.7899(3) -0.1652(4) 0.5766(9) 0.119(2) Uani 0.639(9) 1 d PDU A 1
F4 F 0.7242(4) -0.0596(7) 0.4229(5) 0.106(2) Uani 0.639(9) 1 d PDU A 1
F5 F 0.8867(2) -0.0089(5) 0.6196(5) 0.0834(14) Uani 0.639(9) 1 d PDU A 1
F6 F 0.7903(3) 0.0975(3) 0.5653(4) 0.0845(14) Uani 0.639(9) 1 d PDU A 1
F1' F 0.6934(7) -0.1907(7) 0.7171(16) 0.108(4) Uani 0.361(9) 1 d PDU A 2
F2' F 0.6074(5) -0.0821(11) 0.6315(14) 0.107(4) Uani 0.361(9) 1 d PDU A 2
F3' F 0.7672(8) -0.1555(8) 0.4826(14) 0.122(4) Uani 0.361(9) 1 d PDU A 2
F4' F 0.7140(8) -0.0081(10) 0.4581(14) 0.123(4) Uani 0.361(9) 1 d PDU A 2
F5' F 0.8760(5) -0.0782(12) 0.6529(12) 0.139(4) Uani 0.361(9) 1 d PDU A 2
F6' F 0.8382(10) 0.0706(11) 0.5663(13) 0.158(5) Uani 0.361(9) 1 d PDU A 2
N1 N 0.60071(13) 0.03204(16) 1.1592(2) 0.0490(5) Uani 1 1 d . . .
N2 N 0.4906(2) -0.1628(2) 1.3256(4) 0.1012(11) Uani 1 1 d . . .
C1 C 0.5291(2) -0.1205(2) 1.2417(4) 0.0675(8) Uani 1 1 d . . .
C2 C 0.57871(16) -0.0692(2) 1.1378(3) 0.0527(6) Uani 1 1 d . . .
C3 C 0.61500(17) -0.1060(2) 1.0124(3) 0.0558(7) Uani 1 1 d . . .
H3 H 0.6099 -0.1719 0.9722 0.067 Uiso 1 1 calc R . .
C4 C 0.66184(16) -0.0253(2) 0.9546(3) 0.0501(6) Uani 1 1 d . . .
C5 C 0.65074(16) 0.05983(19) 1.0479(3) 0.0491(6) Uani 1 1 d . . .
C6 C 0.6812(2) 0.1671(2) 1.0357(4) 0.0711(9) Uani 1 1 d . . .
H6A H 0.6383 0.2142 1.0562 0.107 Uiso 1 1 calc R . .
H6B H 0.6984 0.1786 0.9336 0.107 Uiso 1 1 calc R . .
H6C H 0.7265 0.1774 1.1094 0.107 Uiso 1 1 calc R . .
C7 C 0.5729(2) 0.0982(2) 1.2811(4) 0.0658(8) Uani 1 1 d . . .
H7A H 0.6191 0.1305 1.3342 0.099 Uiso 1 1 calc R . .
H7B H 0.5444 0.0577 1.3526 0.099 Uiso 1 1 calc R . .
H7C H 0.5370 0.1498 1.2365 0.099 Uiso 1 1 calc R . .
C8 C 0.71233(17) -0.0300(2) 0.8229(3) 0.0526(6) Uani 1 1 d . A .
C9 C 0.6819(2) -0.0850(3) 0.6794(4) 0.0743(9) Uani 1 1 d D . .
C10 C 0.7486(2) -0.0750(3) 0.5680(4) 0.0761(9) Uani 1 1 d D A .
C11 C 0.8090(2) 0.0000(3) 0.6424(4) 0.0832(11) Uani 1 1 d D . .
C12 C 0.78661(17) 0.0109(2) 0.8056(3) 0.0564(7) Uani 1 1 d . A .
C13 C 0.84454(16) 0.0573(2) 0.9212(3) 0.0565(7) Uani 1 1 d . . .
C14 C 0.88608(17) 0.1519(3) 0.9011(4) 0.0665(8) Uani 1 1 d . A .
H14 H 0.8769 0.1931 0.8144 0.080 Uiso 1 1 calc R . .
C15 C 0.93990(19) 0.1762(3) 1.0191(4) 0.0724(9) Uani 1 1 d . . .
C16 C 0.9943(2) 0.2688(3) 1.0397(5) 0.0986(13) Uani 1 1 d . A .
H16A H 1.0103 0.2913 0.9409 0.148 Uiso 1 1 calc R . .
H16B H 1.0420 0.2512 1.1039 0.148 Uiso 1 1 calc R . .
H16C H 0.9654 0.3229 1.0874 0.148 Uiso 1 1 calc R . .
C17 C 0.86813(18) 0.0094(3) 1.0569(3) 0.0636(8) Uani 1 1 d . A .
C18 C 0.8419(2) -0.0913(3) 1.1183(4) 0.0861(11) Uani 1 1 d . . .
H18A H 0.7933 -0.0820 1.1723 0.129 Uiso 1 1 calc R A .
H18B H 0.8844 -0.1184 1.1876 0.129 Uiso 1 1 calc R . .
H18C H 0.8311 -0.1383 1.0344 0.129 Uiso 1 1 calc R . .

loop_
_atom_site_aniso_label
_atom_site_aniso_U_11
_atom_site_aniso_U_22
_atom_site_aniso_U_33
_atom_site_aniso_U_23
_atom_site_aniso_U_13
_atom_site_aniso_U_12
S1 0.0674(5) 0.1172(8) 0.0636(5) -0.0113(5) -0.0092(4) 0.0059(5)
F1 0.143(5) 0.099(3) 0.095(3) -0.039(3) 0.032(4) -0.066(4)
F2 0.054(2) 0.132(4) 0.067(2) -0.010(3) -0.0051(16) -0.002(2)
F3 0.122(4) 0.091(3) 0.144(5) -0.043(3) 0.022(3) 0.034(2)
F4 0.093(3) 0.174(6) 0.051(2) -0.026(3) 0.0064(17) -0.013(3)
F5 0.056(2) 0.122(4) 0.075(2) -0.017(2) 0.0251(16) -0.006(2)
F6 0.101(3) 0.095(3) 0.0590(19) 0.0244(16) 0.0190(19) 0.005(2)
F1' 0.116(7) 0.102(6) 0.109(6) -0.040(4) 0.029(6) -0.051(5)
F2' 0.073(5) 0.154(9) 0.094(6) -0.033(6) 0.001(4) -0.029(6)
F3' 0.137(7) 0.131(6) 0.102(6) -0.040(6) 0.038(5) 0.000(5)
F4' 0.123(6) 0.149(8) 0.092(6) 0.030(5) -0.033(5) 0.004(6)
F5' 0.065(4) 0.248(10) 0.105(6) -0.075(7) 0.002(4) 0.016(6)
F6' 0.158(9) 0.214(10) 0.110(6) -0.008(7) 0.054(7) -0.071(8)
N1 0.0510(12) 0.0415(12) 0.0549(12) -0.0001(9) 0.0066(10) 0.0026(9)
N2 0.135(3) 0.0670(19) 0.108(2) -0.0070(17) 0.055(2) -0.0319(19)
C1 0.080(2) 0.0499(17) 0.075(2) -0.0017(15) 0.0207(17) -0.0114(16)
C2 0.0553(15) 0.0437(14) 0.0595(16) 0.0032(12) 0.0059(12) -0.0036(12)
C3 0.0643(17) 0.0430(14) 0.0601(16) -0.0030(12) 0.0036(13) -0.0049(13)
C4 0.0530(15) 0.0449(14) 0.0526(14) 0.0018(12) 0.0034(11) 0.0013(12)
C5 0.0494(14) 0.0415(13) 0.0564(15) 0.0035(12) 0.0045(11) 0.0015(11)
C6 0.077(2) 0.0442(16) 0.095(2) 0.0017(15) 0.0273(18) -0.0034(14)
C7 0.075(2) 0.0519(16) 0.0733(19) -0.0056(14) 0.0232(16) 0.0046(14)
C8 0.0546(15) 0.0494(15) 0.0535(15) -0.0006(12) 0.0024(12) 0.0033(12)
C9 0.071(2) 0.088(3) 0.0642(19) -0.0169(18) 0.0075(16) -0.0114(19)
C10 0.075(2) 0.094(3) 0.0593(19) -0.0184(18) 0.0041(15) 0.0108(19)
C11 0.063(2) 0.127(3) 0.0607(19) -0.009(2) 0.0102(16) -0.003(2)
C12 0.0545(16) 0.0651(18) 0.0501(15) 0.0016(13) 0.0059(12) 0.0063(13)
C13 0.0467(14) 0.0736(19) 0.0499(15) -0.0012(13) 0.0076(11) 0.0053(14)
C14 0.0534(16) 0.084(2) 0.0623(18) -0.0002(16) 0.0090(13) -0.0050(15)
C15 0.0554(17) 0.094(2) 0.0685(19) -0.0130(18) 0.0119(14) -0.0057(16)
C16 0.072(2) 0.125(3) 0.100(3) -0.029(3) 0.014(2) -0.029(2)
C17 0.0572(17) 0.077(2) 0.0565(17) -0.0024(15) 0.0043(13) 0.0129(15)
C18 0.096(3) 0.087(3) 0.074(2) 0.0154(19) -0.0028(19) 0.018(2)

loop_
_atom_type_symbol
_atom_type_description
_atom_type_scat_dispersion_real
_atom_type_scat_dispersion_imag
_atom_type_scat_source
C C 0.0033 0.0016 'International Tables Vol C Tables 4.2.6.8 and 6.1.1.4'
H H 0.0000 0.0000 'International Tables Vol C Tables 4.2.6.8 and 6.1.1.4'
N N 0.0061 0.0033 'International Tables Vol C Tables 4.2.6.8 and 6.1.1.4'
F F 0.0171 0.0103 'International Tables Vol C Tables 4.2.6.8 and 6.1.1.4'
S S 0.1246 0.1234 'International Tables Vol C Tables 4.2.6.8 and 6.1.1.4'

loop_
_geom_angle_atom_site_label_1
_geom_angle_atom_site_label_2
_geom_angle_atom_site_label_3
_geom_angle
C17 S1 C15 93.52(16)
C5 N1 C2 108.9(2)
C5 N1 C7 126.2(2)
C2 N1 C7 124.9(2)
N2 C1 C2 178.7(4)
C3 C2 N1 108.7(2)
C3 C2 C1 129.9(3)
N1 C2 C1 121.4(2)
C2 C3 C4 107.4(2)
C2 C3 H3 126.3
C4 C3 H3 126.3
C5 C4 C3 106.9(2)
C5 C4 C8 126.4(2)
C3 C4 C8 126.7(2)
N1 C5 C4 108.1(2)
N1 C5 C6 121.5(2)
C4 C5 C6 130.4(3)
C5 C6 H6A 109.5
C5 C6 H6B 109.5
H6A C6 H6B 109.5
C5 C6 H6C 109.5
H6A C6 H6C 109.5
H6B C6 H6C 109.5
N1 C7 H7A 109.5
N1 C7 H7B 109.5
H7A C7 H7B 109.5
N1 C7 H7C 109.5
H7A C7 H7C 109.5
H7B C7 H7C 109.5
C12 C8 C4 129.4(3)
C12 C8 C9 110.6(2)
C4 C8 C9 119.9(2)
F2' C9 F1 72.3(6)
F2' C9 F2 31.8(6)
F1 C9 F2 104.1(5)
F2' C9 F1' 102.4(7)
F1 C9 F1' 30.4(4)
F2 C9 F1' 134.0(5)
F2' C9 C8 121.6(6)
F1 C9 C8 116.3(4)
F2 C9 C8 107.7(3)
F1' C9 C8 103.8(6)
F2' C9 C10 120.7(6)
F1 C9 C10 117.3(4)
F2 C9 C10 104.4(3)
F1' C9 C10 98.0(6)
C8 C9 C10 106.0(3)
F4 C10 F3' 69.7(6)
F4 C10 F3 107.8(4)
F3' C10 F3 38.4(5)
F4 C10 F4' 32.6(5)
F3' C10 F4' 102.2(7)
F3 C10 F4' 139.8(6)
F4 C10 C11 117.6(4)
F3' C10 C11 125.6(6)
F3 C10 C11 103.0(4)
F4' C10 C11 96.7(6)
F4 C10 C9 116.0(4)
F3' C10 C9 119.3(5)
F3 C10 C9 105.7(4)
F4' C10 C9 102.3(7)
C11 C10 C9 105.3(3)
F6' C11 F5 64.7(8)
F6' C11 F6 36.1(8)
F5 C11 F6 100.8(4)
F6' C11 C12 124.1(7)
F5 C11 C12 117.0(3)
F6 C11 C12 107.2(3)
F6' C11 F5' 103.1(8)
F5 C11 F5' 39.6(5)
F6 C11 F5' 138.7(6)
C12 C11 F5' 103.4(5)
F6' C11 C10 121.0(7)
F5 C11 C10 119.8(4)
F6 C11 C10 104.7(3)
C12 C11 C10 105.9(3)
F5' C11 C10 92.6(5)
C8 C12 C13 129.6(2)
C8 C12 C11 110.3(3)
C13 C12 C11 120.0(3)
C17 C13 C14 112.9(3)
C17 C13 C12 122.5(3)
C14 C13 C12 124.5(3)
C15 C14 C13 113.9(3)
C15 C14 H14 123.0
C13 C14 H14 123.0
C14 C15 C16 129.4(3)
C14 C15 S1 109.9(3)
C16 C15 S1 120.7(3)
C15 C16 H16A 109.5
C15 C16 H16B 109.5
H16A C16 H16B 109.5
C15 C16 H16C 109.5
H16A C16 H16C 109.5
H16B C16 H16C 109.5
C13 C17 C18 129.6(3)
C13 C17 S1 109.8(2)
C18 C17 S1 120.6(2)
C17 C18 H18A 109.5
C17 C18 H18B 109.5
H18A C18 H18B 109.5
C17 C18 H18C 109.5
H18A C18 H18C 109.5
H18B C18 H18C 109.5

loop_
_geom_bond_atom_site_label_1
_geom_bond_atom_site_label_2
_geom_bond_distance
S1 C17 1.718(3)
S1 C15 1.721(4)
F1 C9 1.331(6)
F2 C9 1.426(6)
F3 C10 1.358(5)
F4 C10 1.313(6)
F5 C11 1.310(5)
F6 C11 1.460(5)
F1' C9 1.426(10)
F2' C9 1.268(8)
F3' C10 1.332(8)
F4' C10 1.389(8)
F5' C11 1.500(9)
F6' C11 1.247(9)
N1 C5 1.358(3)
N1 C2 1.378(3)
N1 C7 1.462(3)
N2 C1 1.139(4)
C1 C2 1.421(4)
C2 C3 1.362(4)
C3 C4 1.414(4)
C3 H3 0.9300
C4 C5 1.393(4)
C4 C8 1.458(4)
C5 C6 1.491(4)
C6 H6A 0.9600
C6 H6B 0.9600
C6 H6C 0.9600
C7 H7A 0.9600
C7 H7B 0.9600
C7 H7C 0.9600
C8 C12 1.350(4)
C8 C9 1.496(4)
C9 C10 1.514(5)
C10 C11 1.509(5)
C11 C12 1.495(4)
C12 C13 1.469(4)
C13 C17 1.369(4)
C13 C14 1.426(4)
C14 C15 1.348(4)
C14 H14 0.9300
C15 C16 1.507(5)
C16 H16A 0.9600
C16 H16B 0.9600
C16 H16C 0.9600
C17 C18 1.491(5)
C18 H18A 0.9600
C18 H18B 0.9600
C18 H18C 0.9600

loop_
_geom_torsion_atom_site_label_1
_geom_torsion_atom_site_label_2
_geom_torsion_atom_site_label_3
_geom_torsion_atom_site_label_4
_geom_torsion
C5 N1 C2 C3 0.1(3)
C7 N1 C2 C3 179.1(3)
C5 N1 C2 C1 177.3(3)
C7 N1 C2 C1 -3.7(4)
N2 C1 C2 C3 58(16)
N2 C1 C2 N1 -118(16)
N1 C2 C3 C4 0.6(3)
C1 C2 C3 C4 -176.3(3)
C2 C3 C4 C5 -1.0(3)
C2 C3 C4 C8 178.8(3)
C2 N1 C5 C4 -0.7(3)
C7 N1 C5 C4 -179.7(2)
C2 N1 C5 C6 176.6(3)
C7 N1 C5 C6 -2.4(4)
C3 C4 C5 N1 1.0(3)
C8 C4 C5 N1 -178.8(2)
C3 C4 C5 C6 -176.0(3)
C8 C4 C5 C6 4.2(5)
C5 C4 C8 C12 40.3(4)
C3 C4 C8 C12 -139.5(3)
C5 C4 C8 C9 -138.4(3)
C3 C4 C8 C9 41.8(4)
C12 C8 C9 F2' -142.0(9)
C4 C8 C9 F2' 36.9(9)
C12 C8 C9 F1 133.4(5)
C4 C8 C9 F1 -47.7(6)
C12 C8 C9 F2 -110.2(4)
C4 C8 C9 F2 68.7(4)
C12 C8 C9 F1' 103.7(6)
C4 C8 C9 F1' -77.4(6)
C12 C8 C9 C10 1.1(4)
C4 C8 C9 C10 180.0(3)
F2' C9 C10 F4 2.5(11)
F1 C9 C10 F4 87.3(8)
F2 C9 C10 F4 -27.3(7)
F1' C9 C10 F4 112.1(8)
C8 C9 C10 F4 -141.0(5)
F2' C9 C10 F3' -77.8(13)
F1 C9 C10 F3' 7.0(11)
F2 C9 C10 F3' -107.6(9)
F1' C9 C10 F3' 31.9(11)
C8 C9 C10 F3' 138.7(8)
F2' C9 C10 F3 -116.9(10)
F1 C9 C10 F3 -32.1(7)
F2 C9 C10 F3 -146.7(5)
F1' C9 C10 F3 -7.3(7)
C8 C9 C10 F3 99.6(4)
F2' C9 C10 F4' 33.9(12)
F1 C9 C10 F4' 118.7(9)
F2 C9 C10 F4' 4.1(8)
F1' C9 C10 F4' 143.5(9)
C8 C9 C10 F4' -109.6(7)
F2' C9 C10 C11 134.5(8)
F1 C9 C10 C11 -140.8(5)
F2 C9 C10 C11 104.6(4)
F1' C9 C10 C11 -115.9(6)
C8 C9 C10 C11 -9.0(4)
F4 C10 C11 F6' -4.1(12)
F3' C10 C11 F6' 79.7(14)
F3 C10 C11 F6' 114.3(12)
F4' C10 C11 F6' -30.5(14)
C9 C10 C11 F6' -135.2(10)
F4 C10 C11 F5 -80.8(6)
F3' C10 C11 F5 3.0(10)
F3 C10 C11 F5 37.6(6)
F4' C10 C11 F5 -107.2(8)
C9 C10 C11 F5 148.1(4)
F4 C10 C11 F6 31.1(5)
F3' C10 C11 F6 114.9(9)
F3 C10 C11 F6 149.5(5)
F4' C10 C11 F6 4.7(8)
C9 C10 C11 F6 -100.0(3)
F4 C10 C11 C12 144.2(4)
F3' C10 C11 C12 -132.0(8)
F3 C10 C11 C12 -97.4(4)
F4' C10 C11 C12 117.9(7)
C9 C10 C11 C12 13.2(4)
F4 C10 C11 F5' -111.1(7)
F3' C10 C11 F5' -27.3(11)
F3 C10 C11 F5' 7.3(8)
F4' C10 C11 F5' -137.5(10)
C9 C10 C11 F5' 117.8(6)
C4 C8 C12 C13 11.5(5)
C9 C8 C12 C13 -169.8(3)
C4 C8 C12 C11 -171.2(3)
C9 C8 C12 C11 7.6(4)
F6' C11 C12 C8 133.9(11)
F5 C11 C12 C8 -149.7(4)
F6 C11 C12 C8 98.2(4)
F5' C11 C12 C8 -109.9(6)
C10 C11 C12 C8 -13.2(4)
F6' C11 C12 C13 -48.5(11)
F5 C11 C12 C13 28.0(5)
F6 C11 C12 C13 -84.2(4)
F5' C11 C12 C13 67.8(7)
C10 C11 C12 C13 164.4(3)
C8 C12 C13 C17 50.8(4)
C11 C12 C13 C17 -126.3(3)
C8 C12 C13 C14 -133.7(3)
C11 C12 C13 C14 49.2(4)
C17 C13 C14 C15 -0.3(4)
C12 C13 C14 C15 -176.3(3)
C13 C14 C15 C16 -179.8(3)
C13 C14 C15 S1 0.6(3)
C17 S1 C15 C14 -0.5(3)
C17 S1 C15 C16 179.8(3)
C14 C13 C17 C18 -177.7(3)
C12 C13 C17 C18 -1.7(5)
C14 C13 C17 S1 0.0(3)
C12 C13 C17 S1 176.0(2)
C15 S1 C17 C13 0.3(2)
C15 S1 C17 C18 178.2(3)
